data_7226494
loop_
_publ_author_name
'Salunke-Gawali, Sunita'
'Agarwal, Gunjan'
'Lande, Deepali N.'
'Chakravarty, Debamitra'
'Gejji, Shridhar P.'
'Patil, Amit Shrinivas'
'Gosavi, Prajkta'

_publ_section_title
;
 Bromine substituted aminonaphthoquinones: Synthesis, Characterization,
 DFT and metal ion binding studies&#x2020;
;
_journal_name_full 'RSC Adv.'
_journal_paper_doi 10.1039/C6RA20970J
_journal_year 2016
_chemical_formula_moiety 'C16 H11 Br N2 O2'
_chemical_formula_sum 'C16 H11 Br N2 O2'
_chemical_formula_weight 343.18
_chemical_name_systematic
;
 ?
;
_space_group_crystal_system monoclinic
_space_group_IT_number 14
_space_group_name_Hall '-P 2yn'
_space_group_name_H-M_alt 'P 1 21/n 1'
_symmetry_space_group_name_Hall '-P 2yn'
_symmetry_space_group_name_H-M 'P 1 21/n 1'
_atom_sites_solution_hydrogens geom
_audit_creation_method SHELXL-2013
_audit_update_record
;
2016-01-12 deposited with the CCDC.
2016-09-01 downloaded from the CCDC.
;
_cell_angle_alpha 90
_cell_angle_beta 96.879(2)
_cell_angle_gamma 90
_cell_formula_units_Z 4
_cell_length_a 4.8997(3)
_cell_length_b 14.5291(8)
_cell_length_c 19.5248(10)
_cell_measurement_reflns_used 9637
_cell_measurement_temperature 296(2)
_cell_measurement_theta_max 68.24
_cell_measurement_theta_min 3.80
_cell_volume 1379.93(13)
_computing_cell_refinement 'Bruker SAINT'
_computing_data_collection 'Bruker APEX2'
_computing_data_reduction 'Bruker SAINT'
_computing_molecular_graphics 'Bruker SHELXTL'
_computing_publication_material 'Bruker SHELXTL'
_computing_structure_refinement 'SHELXL-2014 (Sheldrick 2014)'
_computing_structure_solution 'SHELXS-97 (Sheldrick 2008)'
_diffrn_ambient_temperature 296(2)
_diffrn_measured_fraction_theta_full 0.990
_diffrn_measured_fraction_theta_max 0.989
_diffrn_measurement_device_type 'Bruker PHOTON 100 CMOS'
_diffrn_measurement_method '\f and \w scans'
_diffrn_radiation_type CuK\a
_diffrn_radiation_wavelength 1.54178
_diffrn_reflns_av_R_equivalents 0.1625
_diffrn_reflns_av_unetI/netI 0.0988
_diffrn_reflns_Laue_measured_fraction_full 0.990
_diffrn_reflns_Laue_measured_fraction_max 0.989
_diffrn_reflns_limit_h_max 5
_diffrn_reflns_limit_h_min -5
_diffrn_reflns_limit_k_max 17
_diffrn_reflns_limit_k_min -17
_diffrn_reflns_limit_l_max 23
_diffrn_reflns_limit_l_min -23
_diffrn_reflns_number 15644
_diffrn_reflns_point_group_measured_fraction_full 0.990
_diffrn_reflns_point_group_measured_fraction_max 0.989
_diffrn_reflns_theta_full 67.679
_diffrn_reflns_theta_max 68.386
_diffrn_reflns_theta_min 3.802
_exptl_absorpt_coefficient_mu 4.116
_exptl_absorpt_correction_T_max 0.772
_exptl_absorpt_correction_T_min 0.604
_exptl_absorpt_correction_type multi-scan
_exptl_absorpt_process_details 'BRUKER SADABS'
_exptl_crystal_colour RED
_exptl_crystal_density_diffrn 1.652
_exptl_crystal_description SHEET
_exptl_crystal_F_000 688
_exptl_crystal_size_max 0.461
_exptl_crystal_size_mid 0.112
_exptl_crystal_size_min 0.063
_refine_diff_density_max 1.291
_refine_diff_density_min -1.804
_refine_diff_density_rms 0.252
_refine_ls_extinction_method none
_refine_ls_goodness_of_fit_ref 1.089
_refine_ls_hydrogen_treatment RIDING
_refine_ls_matrix_type full
_refine_ls_number_parameters 190
_refine_ls_number_reflns 2499
_refine_ls_number_restraints 0
_refine_ls_restrained_S_all 1.089
_refine_ls_R_factor_all 0.1219
_refine_ls_R_factor_gt 0.1018
_refine_ls_shift/su_max 0.000
_refine_ls_shift/su_mean 0.000
_refine_ls_structure_factor_coef Fsqd
_refine_ls_weighting_details 'w=1/[\s^2^(Fo^2^)+(0.2000P)^2^] where P=(Fo^2^+2Fc^2^)/3'
_refine_ls_weighting_scheme calc
_refine_ls_wR_factor_gt 0.2511
_refine_ls_wR_factor_ref 0.2760
_reflns_Friedel_coverage 0.000
_reflns_number_gt 1931
_reflns_number_total 2499
_reflns_threshold_expression 'I > 2\s(I)'
_cod_data_source_file c6ra20970j2.cif
_cod_data_source_block DBrNq2AMP_R
_cod_depositor_comments
;
The following automatic conversions were performed:

'_exptl_absorpt_correction_type' value 'MULTI-SCAN' changed to
'multi-scan' according to
/usr/data/users/saulius/crontab/automatic-downloads/rss-feeds/RSC/lib/dictionaries/cif_core.dic
dictionary named 'cif_core.dic' version 2.4.2 from 2011-04-26.

Automatic conversion script
Id: cif_fix_values 4268 2015-11-12 08:31:59Z antanas 
;
_cod_database_code 7226494
_shelx_space_group_comment
;
The symmetry employed for this shelxl refinement is uniquely defined
by the following loop, which should always be used as a source of
symmetry information in preference to the above space-group names.
They are only intended as comments.
;
_shelxl_version_number 2013-3

loop_
_space_group_symop_operation_xyz
'x, y, z'
'-x+1/2, y+1/2, -z+1/2'
'-x, -y, -z'
'x-1/2, -y-1/2, z-1/2'

loop_
_atom_site_label
_atom_site_type_symbol
_atom_site_fract_x
_atom_site_fract_y
_atom_site_fract_z
_atom_site_U_iso_or_equiv
_atom_site_adp_type
_atom_site_occupancy
_atom_site_site_symmetry_order
_atom_site_calc_flag
_atom_site_refinement_flags_posn
_atom_site_refinement_flags_adp
Br1 Br 0.50184(16) 0.20497(4) 0.22696(4) 0.0457(4) Uani 1 1 d . .
O1 O 0.0915(11) 0.0611(4) 0.1712(2) 0.0526(13) Uani 1 1 d . .
O2 O 0.2254(12) 0.0525(4) 0.4476(3) 0.0625(16) Uani 1 1 d . .
N4 N 0.9389(16) 0.2911(4) 0.4119(4) 0.0549(17) Uani 1 1 d . .
N11 N 0.5417(13) 0.1740(4) 0.3810(3) 0.0426(13) Uani 1 1 d . .
H11 H 0.6306 0.2085 0.3556 0.051 Uiso 1 1 calc R U
C1 C 0.1151(13) 0.0620(4) 0.2345(3) 0.0376(14) Uani 1 1 d . .
C2 C 0.3024(12) 0.1218(4) 0.2759(3) 0.0325(13) Uani 1 1 d . .
C3 C 0.3551(12) 0.1207(4) 0.3464(3) 0.0320(13) Uani 1 1 d . .
C4 C 0.1851(14) 0.0554(4) 0.3844(3) 0.0374(14) Uani 1 1 d . .
C5 C -0.1830(14) -0.0629(4) 0.3791(4) 0.0442(16) Uani 1 1 d . .
H5 H -0.1623 -0.0647 0.4270 0.053 Uiso 1 1 calc R U
C6 C -0.3721(16) -0.1176(5) 0.3426(5) 0.054(2) Uani 1 1 d . .
H6 H -0.4772 -0.1576 0.3659 0.064 Uiso 1 1 calc R U
C7 C -0.4110(15) -0.1146(5) 0.2707(5) 0.0497(18) Uani 1 1 d . .
H7 H -0.5442 -0.1513 0.2461 0.060 Uiso 1 1 calc R U
C8 C -0.2489(14) -0.0564(4) 0.2361(4) 0.0450(16) Uani 1 1 d . .
H8 H -0.2705 -0.0552 0.1881 0.054 Uiso 1 1 calc R U
C9 C -0.0567(13) -0.0007(4) 0.2726(3) 0.0351(13) Uani 1 1 d . .
C10 C -0.0184(13) -0.0037(4) 0.3448(3) 0.0356(14) Uani 1 1 d . .
C12 C 0.6231(16) 0.1844(5) 0.4551(4) 0.0439(16) Uani 1 1 d . .
H12A H 0.6962 0.1266 0.4743 0.053 Uiso 1 1 calc R U
H12B H 0.4642 0.2006 0.4778 0.053 Uiso 1 1 calc R U
C13 C 0.8378(16) 0.2584(5) 0.4674(4) 0.0454(16) Uani 1 1 d . .
C14 C 0.912(2) 0.2915(6) 0.5327(5) 0.066(3) Uani 1 1 d . .
H14 H 0.8313 0.2678 0.5697 0.079 Uiso 1 1 calc R U
C15 C 1.106(3) 0.3600(7) 0.5433(6) 0.085(3) Uani 1 1 d . .
H15 H 1.1585 0.3829 0.5874 0.102 Uiso 1 1 calc R U
C16 C 1.219(2) 0.3935(6) 0.4890(6) 0.076(3) Uani 1 1 d . .
H16 H 1.3529 0.4391 0.4946 0.091 Uiso 1 1 calc R U
C17 C 1.1277(19) 0.3574(6) 0.4233(5) 0.064(2) Uani 1 1 d . .
H17 H 1.2035 0.3811 0.3856 0.077 Uiso 1 1 calc R U

loop_
_atom_site_aniso_label
_atom_site_aniso_U_11
_atom_site_aniso_U_22
_atom_site_aniso_U_33
_atom_site_aniso_U_23
_atom_site_aniso_U_13
_atom_site_aniso_U_12
Br1 0.0537(7) 0.0420(6) 0.0428(6) 0.0104(2) 0.0110(4) -0.0038(3)
O1 0.057(3) 0.072(3) 0.027(2) 0.002(2) 0.001(2) -0.011(3)
O2 0.074(4) 0.083(4) 0.031(3) 0.004(2) 0.004(2) -0.030(3)
N4 0.056(5) 0.048(4) 0.060(4) 0.007(3) 0.001(3) -0.008(3)
N11 0.053(4) 0.042(3) 0.034(3) -0.004(2) 0.008(3) -0.013(3)
C1 0.039(4) 0.040(3) 0.035(3) -0.004(2) 0.009(3) 0.006(3)
C2 0.031(3) 0.036(3) 0.031(3) -0.001(2) 0.006(2) -0.003(2)
C3 0.034(3) 0.025(2) 0.038(3) -0.003(2) 0.009(2) -0.001(2)
C4 0.046(4) 0.038(3) 0.029(3) 0.002(2) 0.009(3) -0.004(3)
C5 0.048(4) 0.034(3) 0.053(4) 0.000(3) 0.014(3) -0.002(3)
C6 0.050(4) 0.035(3) 0.079(6) 0.001(3) 0.025(4) -0.005(3)
C7 0.034(4) 0.041(3) 0.074(5) -0.009(3) 0.004(3) -0.011(3)
C8 0.049(4) 0.037(3) 0.048(4) -0.006(3) 0.002(3) 0.005(3)
C9 0.038(3) 0.023(3) 0.044(4) -0.005(2) 0.003(3) 0.008(2)
C10 0.040(3) 0.029(3) 0.039(3) -0.001(2) 0.011(3) 0.004(2)
C12 0.050(4) 0.046(3) 0.034(4) -0.002(3) -0.001(3) -0.007(3)
C13 0.050(4) 0.037(3) 0.046(4) -0.002(3) -0.007(3) 0.004(3)
C14 0.069(7) 0.074(6) 0.050(5) -0.008(4) -0.013(4) -0.021(4)
C15 0.112(9) 0.075(6) 0.066(6) -0.018(5) -0.001(6) -0.037(6)
C16 0.060(6) 0.055(5) 0.105(8) -0.003(5) -0.026(5) -0.020(4)
C17 0.054(5) 0.059(5) 0.076(6) 0.012(4) -0.006(4) -0.016(4)

loop_
_atom_type_symbol
_atom_type_description
_atom_type_scat_dispersion_real
_atom_type_scat_dispersion_imag
_atom_type_scat_source
C C 0.0181 0.0091 'International Tables Vol C Tables 4.2.6.8 and 6.1.1.4'
H H 0.0000 0.0000 'International Tables Vol C Tables 4.2.6.8 and 6.1.1.4'
Br Br -0.6763 1.2805 'International Tables Vol C Tables 4.2.6.8 and 6.1.1.4'
N N 0.0311 0.0180 'International Tables Vol C Tables 4.2.6.8 and 6.1.1.4'
O O 0.0492 0.0322 'International Tables Vol C Tables 4.2.6.8 and 6.1.1.4'

loop_
_geom_angle_atom_site_label_1
_geom_angle_atom_site_label_2
_geom_angle_atom_site_label_3
_geom_angle
C17 N4 C13 116.1(8)
C3 N11 C12 131.1(5)
C3 N11 H11 114.5
C12 N11 H11 114.5
O1 C1 C2 123.2(6)
O1 C1 C9 120.2(6)
C2 C1 C9 116.6(5)
C3 C2 C1 126.0(5)
C3 C2 Br1 118.0(4)
C1 C2 Br1 115.9(4)
N11 C3 C2 122.9(5)
N11 C3 C4 120.3(6)
C2 C3 C4 116.8(5)
O2 C4 C10 121.9(5)
O2 C4 C3 118.9(6)
C10 C4 C3 119.2(5)
C6 C5 C10 120.3(7)
C6 C5 H5 119.8
C10 C5 H5 119.8
C5 C6 C7 120.8(6)
C5 C6 H6 119.6
C7 C6 H6 119.6
C8 C7 C6 119.4(7)
C8 C7 H7 120.3
C6 C7 H7 120.3
C9 C8 C7 120.2(7)
C9 C8 H8 119.9
C7 C8 H8 119.9
C8 C9 C10 120.3(6)
C8 C9 C1 119.5(6)
C10 C9 C1 120.2(6)
C5 C10 C9 118.9(6)
C5 C10 C4 120.1(6)
C9 C10 C4 120.9(5)
N11 C12 C13 109.5(6)
N11 C12 H12A 109.8
C13 C12 H12A 109.8
N11 C12 H12B 109.8
C13 C12 H12B 109.8
H12A C12 H12B 108.2
N4 C13 C14 123.3(8)
N4 C13 C12 116.6(6)
C14 C13 C12 120.1(7)
C15 C14 C13 119.7(9)
C15 C14 H14 120.2
C13 C14 H14 120.2
C16 C15 C14 119.1(10)
C16 C15 H15 120.5
C14 C15 H15 120.5
C15 C16 C17 117.9(8)
C15 C16 H16 121.0
C17 C16 H16 121.0
N4 C17 C16 124.0(9)
N4 C17 H17 118.0
C16 C17 H17 118.0

loop_
_geom_bond_atom_site_label_1
_geom_bond_atom_site_label_2
_geom_bond_distance
Br1 C2 1.885(5)
O1 C1 1.227(8)
O2 C4 1.227(8)
N4 C17 1.335(10)
N4 C13 1.332(10)
N11 C3 1.321(9)
N11 C12 1.461(9)
N11 H11 0.8600
C1 C2 1.439(9)
C1 C9 1.497(8)
C2 C3 1.370(9)
C3 C4 1.514(7)
C4 C10 1.464(9)
C5 C6 1.355(11)
C5 C10 1.403(8)
C5 H5 0.9300
C6 C7 1.396(12)
C6 H6 0.9300
C7 C8 1.390(9)
C7 H7 0.9300
C8 C9 1.374(9)
C8 H8 0.9300
C9 C10 1.401(9)
C12 C13 1.503(10)
C12 H12A 0.9700
C12 H12B 0.9700
C13 C14 1.372(12)
C14 C15 1.375(12)
C14 H14 0.9300
C15 C16 1.344(15)
C15 H15 0.9300
C16 C17 1.408(15)
C16 H16 0.9300
C17 H17 0.9300

loop_
_geom_torsion_atom_site_label_1
_geom_torsion_atom_site_label_2
_geom_torsion_atom_site_label_3
_geom_torsion_atom_site_label_4
_geom_torsion
O1 C1 C2 C3 -174.2(6)
C9 C1 C2 C3 6.3(9)
O1 C1 C2 Br1 3.0(8)
C9 C1 C2 Br1 -176.6(4)
C12 N11 C3 C2 178.5(7)
C12 N11 C3 C4 -0.7(10)
C1 C2 C3 N11 175.9(6)
Br1 C2 C3 N11 -1.2(8)
C1 C2 C3 C4 -4.8(8)
Br1 C2 C3 C4 178.0(4)
N11 C3 C4 O2 -0.5(9)
C2 C3 C4 O2 -179.8(6)
N11 C3 C4 C10 -179.3(5)
C2 C3 C4 C10 1.4(8)
C10 C5 C6 C7 -1.4(10)
C5 C6 C7 C8 1.5(10)
C6 C7 C8 C9 -1.5(10)
C7 C8 C9 C10 1.4(9)
C7 C8 C9 C1 -179.6(6)
O1 C1 C9 C8 -2.7(9)
C2 C1 C9 C8 176.9(5)
O1 C1 C9 C10 176.3(6)
C2 C1 C9 C10 -4.2(8)
C6 C5 C10 C9 1.2(9)
C6 C5 C10 C4 179.8(6)
C8 C9 C10 C5 -1.2(8)
C1 C9 C10 C5 179.8(5)
C8 C9 C10 C4 -179.8(5)
C1 C9 C10 C4 1.2(8)
O2 C4 C10 C5 2.9(9)
C3 C4 C10 C5 -178.3(5)
O2 C4 C10 C9 -178.5(6)
C3 C4 C10 C9 0.2(8)
C3 N11 C12 C13 -177.2(6)
C17 N4 C13 C14 2.2(12)
C17 N4 C13 C12 179.4(7)
N11 C12 C13 N4 -8.5(9)
N11 C12 C13 C14 168.8(8)
N4 C13 C14 C15 -2.1(15)
C12 C13 C14 C15 -179.2(9)
C13 C14 C15 C16 0.3(18)
C14 C15 C16 C17 1.1(17)
C13 N4 C17 C16 -0.7(13)
C15 C16 C17 N4 -0.9(16)
